data_9004722
loop_
_publ_author_name
'Piilonen, P. C.'
'McDonald, A. M.'
'Lalonde, A. E.'

_publ_section_title
;
 Insights into astrophyllite-group minerals II: Crystal chemistry
 Sample: MSH15a
;
_journal_name_full 'The Canadian Mineralogist'
_journal_page_first 27
_journal_page_last 54
_journal_paper_doi 10.2113/gscanmin.41.1.27
_journal_volume 41
_journal_year 2003
_chemical_compound_source 'nepheline syenite pegmatite at Mont Saint-Hilaire, Quebec, Canada'
_chemical_formula_sum 'F0.5 H4 K1.952 Mg0.066 Mn6.078 Na0.781 Nb0.812 O30 Si8 Ti1.188'
_chemical_name_mineral Kupletskite
_space_group_IT_number 2
_symmetry_space_group_name_Hall '-P 1'
_symmetry_space_group_name_H-M 'P -1'
_cell_angle_alpha 112.942
_cell_angle_beta 94.732
_cell_angle_gamma 103.135
_cell_formula_units_Z 1
_cell_length_a 5.4039
_cell_length_b 11.9243
_cell_length_c 11.7394
_cell_volume 665.941
_database_code_amcsd 0005815
_exptl_crystal_density_diffrn 3.192
_cod_original_formula_sum 'Mn6.078 Na.781 Mg.066 (Ti1.188 Nb.812) Si8 K1.952 O30 F.5 H4'
_cod_database_code 9004722

loop_
_space_group_symop_operation_xyz
x,y,z
-x,-y,-z

loop_
_atom_site_aniso_label
_atom_site_aniso_U_11
_atom_site_aniso_U_22
_atom_site_aniso_U_33
_atom_site_aniso_U_12
_atom_site_aniso_U_13
_atom_site_aniso_U_23
Mn(1) 0.01000 0.00970 0.01310 0.00270 0.00300 0.00540
Na(1) 0.01000 0.00970 0.01310 0.00270 0.00300 0.00540
Mn(2) 0.01040 0.01100 0.01470 0.00340 0.00440 0.00640
Mn(3) 0.01060 0.01120 0.01510 0.00410 0.00450 0.00720
Mn(4) 0.00900 0.00870 0.01210 0.00230 0.00210 0.00420
Mg(4) 0.00900 0.00870 0.01210 0.00230 0.00210 0.00420
Ti 0.00750 0.01020 0.01720 0.00290 0.00370 0.00740
Nb 0.00750 0.01020 0.01720 0.00290 0.00370 0.00740
Si(1) 0.01180 0.00740 0.00960 0.00170 0.00200 0.00310
Si(2) 0.01290 0.00820 0.01180 0.00230 0.00230 0.00470
Si(3) 0.01280 0.00920 0.01200 0.00260 0.00260 0.00580
Si(4) 0.01170 0.00850 0.00900 0.00260 0.00220 0.00460
K 0.08210 0.04910 0.02870 0.01170 0.00610 0.01230
Na 0.03700 0.01590 0.01100 0.00450 0.00180 0.00440
O(1) 0.01400 0.01090 0.00900 0.00290 0.00210 0.00320
O(2) 0.01340 0.01270 0.01160 0.00290 0.00290 0.00480
O(3) 0.01210 0.01170 0.01110 0.00220 0.00300 0.00500
O-H(4) 0.01590 0.01480 0.01290 0.00360 0.00350 0.00570
O-H(5) 0.01670 0.01520 0.01350 0.00490 0.00360 0.00570
O(6) 0.01340 0.01110 0.01130 0.00310 0.00240 0.00560
O(7) 0.01520 0.01160 0.00860 0.00320 0.00200 0.00340
O(8) 0.01750 0.02400 0.01630 -0.00080 0.00510 0.00900
O(9) 0.03050 0.03610 0.01710 -0.01780 0.01270 -0.00070
O(10) 0.02420 0.02420 0.01620 0.01360 0.00270 0.00620
O(11) 0.06390 0.05140 0.01620 0.05000 0.01660 0.01490
O(12) 0.05390 0.03700 0.01640 0.03670 -0.01000 -0.00100
O(13) 0.04620 0.00880 0.01440 0.00330 0.00350 0.00590
O(14) 0.04790 0.01020 0.01520 0.00370 0.00510 0.00640
O(15) 0.02310 0.05070 0.01690 -0.02230 -0.00630 0.01540
F(16) 0.02020 0.01880 0.01530 0.00470 0.00330 0.00640

loop_
_atom_site_label
_atom_site_fract_x
_atom_site_fract_y
_atom_site_fract_z
_atom_site_occupancy
_atom_site_U_iso_or_equiv
Mn(1) 0.85042 0.20571 0.47890 0.85600 0.01070
Na(1) 0.85042 0.20571 0.47890 0.14400 0.01070
Mn(2) 0.27929 0.06722 0.48745 0.99600 0.01150
Mn(3) 0.42199 0.35176 0.48450 0.97000 0.01150
Mn(4) 0.00000 0.50000 0.50000 0.43400 0.01000
Mg(4) 0.00000 0.50000 0.50000 0.06600 0.01000
Ti 0.07738 0.08381 0.19158 0.59400 0.01090
Nb 0.07738 0.08381 0.19158 0.40600 0.01090
Si(1) 0.67920 0.27308 0.23175 1.00000 0.01000
Si(2) 0.81370 0.54643 0.25341 1.00000 0.01100
Si(3) 0.37920 0.67483 0.25600 1.00000 0.01100
Si(4) 0.50710 0.93097 0.23585 1.00000 0.00950
K 0.13500 0.26790 0.99580 0.97600 0.05620
Na 0.50000 0.00000 0.00000 0.49300 0.02240
O(1) 0.72870 0.31980 0.38330 1.00000 0.01170
O(2) 0.14770 0.16000 0.36830 1.00000 0.01280
O(3) 0.12900 0.39320 0.59440 1.00000 0.01170
O-H(4) 0.29570 0.46280 0.39960 1.00000 0.01470
O-H(5) 0.99270 0.11820 0.59420 1.00000 0.01510
O(6) 0.55740 0.25780 0.59160 1.00000 0.01170
O(7) 0.57390 0.01330 0.38780 1.00000 0.01220
O(8) 0.07430 0.59160 0.20120 1.00000 0.02020
O(9) 0.24600 0.04150 0.82680 1.00000 0.03610
O(10) 0.42780 0.41430 0.79930 1.00000 0.02110
O(11) 0.12580 0.80600 0.83010 1.00000 0.03700
O(12) 0.26480 0.95710 0.17230 1.00000 0.03650
O(13) 0.26650 0.60680 0.80690 1.00000 0.02370
O(14) 0.57150 0.22160 0.80290 1.00000 0.02500
O(15) 0.38390 0.19260 0.16920 1.00000 0.03640
F(16) 0.00000 0.00000 0.00000 0.50000 0.01850

loop_
_cod_changelog_entry_id
_cod_changelog_entry_author
_cod_changelog_entry_date
_cod_changelog_entry_text
1
;cod-tools version 3.10.1
Id: cif_fix_AMCSD_aniso_labels 10200 2024-08-01 14:09:44Z saulius
;
2024-08-02T12:20:46+03:00
;Changed the following '_atom_site_aniso_label' values:
'OH(4)' -> 'O-H(4)'
'OH(5)' -> 'O-H(5)'
;

loop_
_cod_related_entry_id
_cod_related_entry_database
_cod_related_entry_code
1 AMCSD 0005815
